data_1575986
loop_
_publ_author_name
'Wang, Mengzhu'
'Li, Xiaolong'
'Zou, Siwen'
'Cui, Haixia'
'Deng, Yongjing'
'Li, Jiangang'
'Jiang, Yi'
'Wang, Longlu'
'Liu, Shujuan'
'Zhao, Qiang'
'Ma, Yun'

_publ_section_title
;
 Near-unity and narrow green emission from a manganese(ii) bromide for
 efficient WLEDs and 3D X-ray imaging.
;
_journal_issue 45
_journal_name_full 'Chemical science'
_journal_page_first 21423
_journal_page_last 21432
_journal_paper_doi 10.1039/d5sc04721h
_journal_volume 16
_journal_year 2025
_chemical_absolute_configuration syn
_chemical_formula_moiety '3(Br4 Mn1), 6(C18 H15 S)'
_chemical_formula_sum 'C108 H90 Br12 Mn3 S6'
_chemical_formula_weight 2703.90
_space_group_crystal_system trigonal
_space_group_IT_number 161
_space_group_name_Hall 'R 3 -2"c'
_space_group_name_H-M_alt 'R 3 c :H'
_atom_sites_solution_hydrogens geom
_audit_creation_date 2024-10-07
_audit_creation_method
;
Olex2 1.3
(compiled 2020.11.12 svn.r5f609507 for OlexSys, GUI svn.r6408)
;
_audit_update_record
;
2025-04-20 deposited with the CCDC.	2025-10-13 downloaded from the CCDC.
;
_cell_angle_alpha 90
_cell_angle_beta 90
_cell_angle_gamma 120
_cell_formula_units_Z 4
_cell_length_a 15.6604(6)
_cell_length_b 15.6604(6)
_cell_length_c 48.736(3)
_cell_measurement_reflns_used 7353
_cell_measurement_temperature 223.00
_cell_measurement_theta_max 23.285
_cell_measurement_theta_min 2.247
_cell_volume 10351.1(8)
_computing_cell_refinement 'SAINT V8.40B (?, 2016)'
_computing_data_reduction 'SAINT V8.40B (?, 2016)'
_computing_molecular_graphics 'Olex2 1.3 (Dolomanov et al., 2009)'
_computing_publication_material 'Olex2 1.3 (Dolomanov et al., 2009)'
_computing_structure_refinement 'SHELXL 2019/2 (Sheldrick, 2015)'
_computing_structure_solution 'SHELXT 2018/2 (Sheldrick, 2018)'
_diffrn_ambient_temperature 223.0
_diffrn_measured_fraction_theta_full 0.999
_diffrn_measured_fraction_theta_max 0.999
_diffrn_measurement_device_type 'Bruker APEX-II CCD'
_diffrn_measurement_method '\f and \w scans'
_diffrn_radiation_type MoK\a
_diffrn_radiation_wavelength 0.71073
_diffrn_reflns_av_R_equivalents 0.0911
_diffrn_reflns_av_unetI/netI 0.0399
_diffrn_reflns_Laue_measured_fraction_full 0.999
_diffrn_reflns_Laue_measured_fraction_max 0.999
_diffrn_reflns_limit_h_max 18
_diffrn_reflns_limit_h_min -18
_diffrn_reflns_limit_k_max 18
_diffrn_reflns_limit_k_min -18
_diffrn_reflns_limit_l_max 58
_diffrn_reflns_limit_l_min -58
_diffrn_reflns_number 49137
_diffrn_reflns_point_group_measured_fraction_full 0.997
_diffrn_reflns_point_group_measured_fraction_max 0.997
_diffrn_reflns_theta_full 25.242
_diffrn_reflns_theta_max 25.343
_diffrn_reflns_theta_min 2.247
_diffrn_source_current 1.4
_diffrn_source_power 0.07
_diffrn_source_voltage 50.0
_diffrn_standards_number 0
_exptl_absorpt_coefficient_mu 5.161
_exptl_absorpt_correction_T_max 0.7456
_exptl_absorpt_correction_T_min 0.6339
_exptl_absorpt_correction_type multi-scan
_exptl_absorpt_process_details
;
SADABS-2016/2 (Bruker,2016/2) was used for absorption correction.
wR2(int) was 0.1180 before and 0.0868 after correction.
The Ratio of minimum to maximum transmission is 0.8502.
The \l/2 correction factor is Not present.
;
_exptl_crystal_density_diffrn 1.735
_exptl_crystal_description block
_exptl_crystal_F_000 5316
_exptl_crystal_size_max 0.12
_exptl_crystal_size_mid 0.11
_exptl_crystal_size_min 0.1
_refine_diff_density_max 1.453
_refine_diff_density_min -0.416
_refine_diff_density_rms 0.062
_refine_ls_abs_structure_details
;
 Refined as an inversion twin.
;
_refine_ls_abs_structure_Flack 0.093(13)
_refine_ls_extinction_method none
_refine_ls_goodness_of_fit_ref 1.034
_refine_ls_hydrogen_treatment constr
_refine_ls_matrix_type full
_refine_ls_number_parameters 260
_refine_ls_number_reflns 4213
_refine_ls_number_restraints 1
_refine_ls_restrained_S_all 1.033
_refine_ls_R_factor_all 0.0353
_refine_ls_R_factor_gt 0.0294
_refine_ls_shift/su_max 0.001
_refine_ls_shift/su_mean 0.000
_refine_ls_structure_factor_coef Fsqd
_refine_ls_weighting_details 'w=1/[\s^2^(Fo^2^)+(0.0164P)^2^+30.9332P] where P=(Fo^2^+2Fc^2^)/3'
_refine_ls_weighting_scheme calc
_refine_ls_wR_factor_gt 0.0618
_refine_ls_wR_factor_ref 0.0648
_reflns_Friedel_coverage 0.992
_reflns_Friedel_fraction_full 0.995
_reflns_Friedel_fraction_max 0.995
_reflns_number_gt 3826
_reflns_number_total 4213
_reflns_threshold_expression 'I > 2\s(I)'
_cod_data_source_file d5sc04721h3.cif
_cod_data_source_block S-Br
_cod_depositor_comments 'Adding full bibliography for 1575986--1575987.cif.'
_cod_original_cell_volume 10351.0(10)
_cod_original_sg_symbol_H-M 'R 3 c'
_cod_database_code 1575986
_shelx_shelxl_version_number 2019/2
_shelx_space_group_comment
;
The symmetry employed for this shelxl refinement is uniquely defined
by the following loop, which should always be used as a source of
symmetry information in preference to the above space-group names.
They are only intended as comments.
;
_shelx_estimated_absorpt_t_max 0.626
_shelx_estimated_absorpt_t_min 0.576
_olex2_refinement_description
;
1. Twinned data refinement
 Scales: 0.907(13)
 0.093(13)
2. Fixed Uiso
 At 1.2 times of:
  All C(H) groups
3.a Aromatic/amide H refined with riding coordinates:
 C2(H2), C3(H3), C4(H4), C5(H5), C6(H6), C8(H8), C9(H9), C10(H10), C11(H11),
 C12(H12), C14(H14), C15(H15), C16(H16), C17(H17), C18(H18), C20(H20), C21(H21),
  C22(H22), C23(H23), C24(H24)
;
_olex2_submission_special_instructions 'No special instructions were received'

loop_
_space_group_symop_operation_xyz
'x, y, z'
'-y, x-y, z'
'-x+y, -x, z'
'-y, -x, z+1/2'
'-x+y, y, z+1/2'
'x, x-y, z+1/2'
'x+2/3, y+1/3, z+1/3'
'-y+2/3, x-y+1/3, z+1/3'
'-x+y+2/3, -x+1/3, z+1/3'
'-y+2/3, -x+1/3, z+5/6'
'-x+y+2/3, y+1/3, z+5/6'
'x+2/3, x-y+1/3, z+5/6'
'x+1/3, y+2/3, z+2/3'
'-y+1/3, x-y+2/3, z+2/3'
'-x+y+1/3, -x+2/3, z+2/3'
'-y+1/3, -x+2/3, z+7/6'
'-x+y+1/3, y+2/3, z+7/6'
'x+1/3, x-y+2/3, z+7/6'

loop_
_atom_site_label
_atom_site_type_symbol
_atom_site_fract_x
_atom_site_fract_y
_atom_site_fract_z
_atom_site_U_iso_or_equiv
_atom_site_adp_type
_atom_site_occupancy
_atom_site_site_symmetry_order
_atom_site_calc_flag
_atom_site_refinement_flags_posn
_atom_site_refinement_flags_adp
_atom_site_refinement_flags_occupancy
_atom_site_disorder_assembly
_atom_site_disorder_group
Br1 Br 0.71627(6) 0.50645(5) 0.41746(2) 0.0468(2) Uani 1 1 d . . . . .
Br2 Br 0.666667 0.333333 0.48169(3) 0.0607(4) Uani 1 3 d S T P . .
Mn1 Mn 0.666667 0.333333 0.43093(3) 0.0321(4) Uani 1 3 d S T P . .
Br3 Br 0.333333 0.666667 0.51199(2) 0.0422(3) Uani 1 3 d S T P . .
Br4 Br 0.39975(6) 0.56300(6) 0.58232(2) 0.0507(2) Uani 1 1 d . . . . .
Mn2 Mn 0.333333 0.666667 0.56357(3) 0.0333(4) Uani 1 3 d S T P . .
S1 S 0.56127(11) 0.50932(12) 0.49004(3) 0.0336(3) Uani 1 1 d . . . . .
C1 C 0.5057(5) 0.4378(4) 0.52027(13) 0.0344(14) Uani 1 1 d . . . . .
C2 C 0.5606(6) 0.4047(5) 0.53396(14) 0.0446(17) Uani 1 1 d . . . . .
H2 H 0.624433 0.422485 0.527940 0.053 Uiso 1 1 calc R U . . .
C3 C 0.5208(6) 0.3454(6) 0.55650(14) 0.0502(19) Uani 1 1 d . . . . .
H3 H 0.557919 0.323289 0.566228 0.060 Uiso 1 1 calc R U . . .
C4 C 0.4270(6) 0.3180(5) 0.56493(14) 0.0456(18) Uani 1 1 d . . . . .
H4 H 0.399600 0.275574 0.580042 0.055 Uiso 1 1 calc R U . . .
C5 C 0.3731(6) 0.3519(5) 0.55161(15) 0.0487(18) Uani 1 1 d . . . . .
H5 H 0.309427 0.333847 0.557807 0.058 Uiso 1 1 calc R U . . .
C6 C 0.4124(5) 0.4131(5) 0.52882(14) 0.0402(16) Uani 1 1 d . . . . .
H6 H 0.376024 0.436927 0.519499 0.048 Uiso 1 1 calc R U . . .
C7 C 0.4622(5) 0.4747(5) 0.46672(12) 0.0336(14) Uani 1 1 d . . . . .
C8 C 0.4021(5) 0.5159(5) 0.46771(13) 0.0362(14) Uani 1 1 d . . . . .
H8 H 0.412759 0.564441 0.480749 0.043 Uiso 1 1 calc R U . . .
C9 C 0.3251(6) 0.4833(6) 0.44878(15) 0.0490(18) Uani 1 1 d . . . . .
H9 H 0.283562 0.510584 0.448897 0.059 Uiso 1 1 calc R U . . .
C10 C 0.3095(6) 0.4112(6) 0.42990(15) 0.0521(19) Uani 1 1 d . . . . .
H10 H 0.256706 0.388442 0.417471 0.062 Uiso 1 1 calc R U . . .
C11 C 0.3720(6) 0.3723(5) 0.42931(14) 0.0496(18) Uani 1 1 d . . . . .
H11 H 0.361676 0.323886 0.416257 0.059 Uiso 1 1 calc R U . . .
C12 C 0.4482(5) 0.4035(5) 0.44746(13) 0.0408(16) Uani 1 1 d . . . . .
H12 H 0.490572 0.377217 0.446928 0.049 Uiso 1 1 calc R U . . .
C13 C 0.5983(4) 0.6336(4) 0.49845(12) 0.0319(13) Uani 1 1 d . . . . .
C14 C 0.6557(5) 0.7028(5) 0.47815(14) 0.0398(16) Uani 1 1 d . . . . .
H14 H 0.669026 0.682454 0.461315 0.048 Uiso 1 1 calc R U . . .
C15 C 0.6917(5) 0.8012(5) 0.48376(14) 0.0421(16) Uani 1 1 d . . . . .
H15 H 0.728133 0.848631 0.470309 0.051 Uiso 1 1 calc R U . . .
C16 C 0.6750(5) 0.8312(5) 0.50899(15) 0.0461(18) Uani 1 1 d . . . . .
H16 H 0.701979 0.898635 0.512816 0.055 Uiso 1 1 calc R U . . .
C17 C 0.6190(5) 0.7620(5) 0.52835(14) 0.0416(16) Uani 1 1 d . . . . .
H17 H 0.607843 0.783047 0.545360 0.050 Uiso 1 1 calc R U . . .
C18 C 0.5784(5) 0.6620(5) 0.52350(13) 0.0382(15) Uani 1 1 d . . . . .
H18 H 0.538748 0.615074 0.536698 0.046 Uiso 1 1 calc R U . . .
S2 S 1.000000 1.000000 0.52120(6) 0.0383(6) Uani 1 3 d S T P . .
C19 C 0.9416(5) 0.8778(5) 0.50741(15) 0.0423(16) Uani 1 1 d . . . . .
C20 C 0.9585(6) 0.8594(6) 0.48086(15) 0.0497(18) Uani 1 1 d . . . . .
H20 H 1.000166 0.911574 0.469179 0.060 Uiso 1 1 calc R U . . .
C21 C 0.9137(6) 0.7642(7) 0.47188(18) 0.057(2) Uani 1 1 d . . . . .
H21 H 0.923311 0.750485 0.453725 0.068 Uiso 1 1 calc R U . . .
C22 C 0.8535(6) 0.6869(6) 0.48955(19) 0.058(2) Uani 1 1 d . . . . .
H22 H 0.823483 0.621353 0.483324 0.069 Uiso 1 1 calc R U . . .
C23 C 0.8382(5) 0.7064(5) 0.51581(17) 0.0495(19) Uani 1 1 d . . . . .
H23 H 0.798016 0.654155 0.527662 0.059 Uiso 1 1 calc R U . . .
C24 C 0.8814(5) 0.8023(6) 0.52502(14) 0.0466(18) Uani 1 1 d . . . . .
H24 H 0.870057 0.816182 0.542982 0.056 Uiso 1 1 calc R U . . .

loop_
_atom_site_aniso_label
_atom_site_aniso_U_11
_atom_site_aniso_U_22
_atom_site_aniso_U_33
_atom_site_aniso_U_23
_atom_site_aniso_U_13
_atom_site_aniso_U_12
Br1 0.0483(4) 0.0361(4) 0.0551(4) 0.0059(3) -0.0084(3) 0.0204(3)
Br2 0.0770(6) 0.0770(6) 0.0280(6) 0.000 0.000 0.0385(3)
Mn1 0.0332(5) 0.0332(5) 0.0300(8) 0.000 0.000 0.0166(3)
Br3 0.0486(4) 0.0486(4) 0.0296(6) 0.000 0.000 0.0243(2)
Br4 0.0726(5) 0.0639(5) 0.0368(4) 0.0041(3) 0.0038(4) 0.0499(4)
Mn2 0.0361(6) 0.0361(6) 0.0277(8) 0.000 0.000 0.0180(3)
S1 0.0325(8) 0.0389(9) 0.0331(8) 0.0018(7) 0.0035(7) 0.0205(7)
C1 0.044(4) 0.028(3) 0.033(3) 0.000(3) 0.005(3) 0.019(3)
C2 0.053(4) 0.056(4) 0.037(4) -0.001(3) -0.002(3) 0.036(4)
C3 0.078(6) 0.050(4) 0.035(4) -0.001(3) -0.002(4) 0.041(4)
C4 0.070(5) 0.029(4) 0.032(3) -0.001(3) 0.002(3) 0.020(4)
C5 0.046(4) 0.044(4) 0.045(4) 0.006(3) 0.011(3) 0.014(4)
C6 0.036(4) 0.040(4) 0.043(4) 0.005(3) -0.001(3) 0.019(3)
C7 0.031(3) 0.038(4) 0.030(3) 0.004(3) 0.004(3) 0.015(3)
C8 0.044(4) 0.039(4) 0.032(3) -0.002(3) -0.001(3) 0.025(3)
C9 0.046(4) 0.052(4) 0.054(4) 0.003(4) -0.007(4) 0.028(4)
C10 0.050(5) 0.048(4) 0.047(4) 0.005(3) -0.010(3) 0.016(4)
C11 0.061(5) 0.045(4) 0.034(4) -0.006(3) -0.007(3) 0.020(4)
C12 0.053(4) 0.028(3) 0.037(4) 0.001(3) 0.007(3) 0.017(3)
C13 0.027(3) 0.031(3) 0.033(3) 0.001(3) -0.003(3) 0.011(3)
C14 0.035(4) 0.054(4) 0.029(3) 0.006(3) 0.000(3) 0.021(3)
C15 0.030(4) 0.040(4) 0.047(4) 0.013(3) 0.003(3) 0.010(3)
C16 0.035(4) 0.038(4) 0.061(5) 0.003(3) -0.005(3) 0.015(3)
C17 0.043(4) 0.039(4) 0.043(4) -0.007(3) 0.000(3) 0.021(3)
C18 0.035(4) 0.040(4) 0.036(3) 0.003(3) 0.006(3) 0.017(3)
S2 0.0396(10) 0.0396(10) 0.0358(14) 0.000 0.000 0.0198(5)
C19 0.040(4) 0.035(3) 0.059(4) -0.005(3) -0.013(3) 0.023(3)
C20 0.045(4) 0.057(5) 0.048(4) 0.005(4) -0.003(3) 0.026(4)
C21 0.049(4) 0.073(6) 0.057(5) -0.013(4) 0.000(4) 0.037(4)
C22 0.051(5) 0.043(4) 0.088(6) -0.018(4) -0.019(5) 0.030(4)
C23 0.033(4) 0.037(4) 0.065(5) 0.018(4) -0.010(3) 0.007(3)
C24 0.040(4) 0.073(5) 0.034(4) 0.001(3) -0.005(3) 0.033(4)

loop_
_atom_type_symbol
_atom_type_description
_atom_type_scat_dispersion_real
_atom_type_scat_dispersion_imag
_atom_type_scat_source
C C 0.0033 0.0016 'International Tables Vol C Tables 4.2.6.8 and 6.1.1.4'
H H 0.0000 0.0000 'International Tables Vol C Tables 4.2.6.8 and 6.1.1.4'
Br Br -0.2901 2.4595 'International Tables Vol C Tables 4.2.6.8 and 6.1.1.4'
Mn Mn 0.3368 0.7283 'International Tables Vol C Tables 4.2.6.8 and 6.1.1.4'
S S 0.1246 0.1234 'International Tables Vol C Tables 4.2.6.8 and 6.1.1.4'

loop_
_geom_angle_atom_site_label_1
_geom_angle_atom_site_label_2
_geom_angle_atom_site_label_3
_geom_angle
_geom_angle_site_symmetry_1
_geom_angle_site_symmetry_3
_geom_angle_publ_flag
Br1 Mn1 Br1 113.39(4) 2_655 . ?
Br1 Mn1 Br1 113.39(4) 3_665 . ?
Br1 Mn1 Br1 113.39(4) 3_665 2_655 ?
Br2 Mn1 Br1 105.19(4) . 2_655 ?
Br2 Mn1 Br1 105.19(4) . 3_665 ?
Br2 Mn1 Br1 105.19(4) . . ?
Br4 Mn2 Br3 111.46(4) 3_565 . ?
Br4 Mn2 Br3 111.46(4) . . ?
Br4 Mn2 Br3 111.46(4) 2_665 . ?
Br4 Mn2 Br4 107.41(4) 3_565 2_665 ?
Br4 Mn2 Br4 107.41(4) 3_565 . ?
Br4 Mn2 Br4 107.41(4) 2_665 . ?
C7 S1 C1 105.0(3) . . ?
C7 S1 C13 103.8(3) . . ?
C13 S1 C1 106.6(3) . . ?
C2 C1 S1 115.7(5) . . ?
C6 C1 S1 122.7(5) . . ?
C6 C1 C2 121.5(6) . . ?
C1 C2 H2 120.5 . . ?
C3 C2 C1 119.0(7) . . ?
C3 C2 H2 120.5 . . ?
C2 C3 H3 119.8 . . ?
C4 C3 C2 120.4(7) . . ?
C4 C3 H3 119.8 . . ?
C3 C4 H4 119.7 . . ?
C5 C4 C3 120.7(7) . . ?
C5 C4 H4 119.7 . . ?
C4 C5 H5 120.0 . . ?
C4 C5 C6 120.0(7) . . ?
C6 C5 H5 120.0 . . ?
C1 C6 C5 118.5(6) . . ?
C1 C6 H6 120.8 . . ?
C5 C6 H6 120.8 . . ?
C8 C7 S1 122.0(5) . . ?
C8 C7 C12 121.9(6) . . ?
C12 C7 S1 116.1(5) . . ?
C7 C8 H8 120.9 . . ?
C7 C8 C9 118.1(6) . . ?
C9 C8 H8 120.9 . . ?
C8 C9 H9 119.8 . . ?
C10 C9 C8 120.4(7) . . ?
C10 C9 H9 119.8 . . ?
C9 C10 H10 120.1 . . ?
C9 C10 C11 119.9(7) . . ?
C11 C10 H10 120.1 . . ?
C10 C11 H11 119.6 . . ?
C12 C11 C10 120.8(7) . . ?
C12 C11 H11 119.6 . . ?
C7 C12 H12 120.5 . . ?
C11 C12 C7 118.9(7) . . ?
C11 C12 H12 120.5 . . ?
C14 C13 S1 114.4(5) . . ?
C18 C13 S1 123.5(5) . . ?
C18 C13 C14 122.0(6) . . ?
C13 C14 H14 121.1 . . ?
C15 C14 C13 117.9(6) . . ?
C15 C14 H14 121.1 . . ?
C14 C15 H15 119.5 . . ?
C14 C15 C16 120.9(6) . . ?
C16 C15 H15 119.5 . . ?
C15 C16 H16 120.1 . . ?
C17 C16 C15 119.8(7) . . ?
C17 C16 H16 120.1 . . ?
C16 C17 H17 119.1 . . ?
C16 C17 C18 121.7(7) . . ?
C18 C17 H17 119.1 . . ?
C13 C18 H18 121.2 . . ?
C17 C18 C13 117.6(6) . . ?
C17 C18 H18 121.2 . . ?
C19 S2 C19 106.8(3) 2_765 3_675 ?
C19 S2 C19 106.8(3) . 3_675 ?
C19 S2 C19 106.8(3) . 2_765 ?
C20 C19 S2 121.8(6) . . ?
C20 C19 C24 121.7(7) . . ?
C24 C19 S2 116.5(6) . . ?
C19 C20 H20 120.6 . . ?
C21 C20 C19 118.8(7) . . ?
C21 C20 H20 120.6 . . ?
C20 C21 H21 119.9 . . ?
C20 C21 C22 120.3(8) . . ?
C22 C21 H21 119.9 . . ?
C21 C22 H22 119.9 . . ?
C23 C22 C21 120.1(7) . . ?
C23 C22 H22 119.9 . . ?
C22 C23 H23 119.9 . . ?
C22 C23 C24 120.2(7) . . ?
C24 C23 H23 119.9 . . ?
C19 C24 H24 120.6 . . ?
C23 C24 C19 118.9(7) . . ?
C23 C24 H24 120.6 . . ?

loop_
_geom_bond_atom_site_label_1
_geom_bond_atom_site_label_2
_geom_bond_distance
_geom_bond_site_symmetry_2
_geom_bond_publ_flag
Br1 Mn1 2.5057(8) . ?
Br2 Mn1 2.474(2) . ?
Br3 Mn2 2.5136(18) . ?
Br4 Mn2 2.4983(9) . ?
S1 C1 1.791(6) . ?
S1 C7 1.776(6) . ?
S1 C13 1.778(6) . ?
C1 C2 1.379(9) . ?
C1 C6 1.376(9) . ?
C2 H2 0.9400 . ?
C2 C3 1.371(10) . ?
C3 H3 0.9400 . ?
C3 C4 1.371(10) . ?
C4 H4 0.9400 . ?
C4 C5 1.365(11) . ?
C5 H5 0.9400 . ?
C5 C6 1.393(9) . ?
C6 H6 0.9400 . ?
C7 C8 1.381(9) . ?
C7 C12 1.389(9) . ?
C8 H8 0.9400 . ?
C8 C9 1.397(10) . ?
C9 H9 0.9400 . ?
C9 C10 1.381(11) . ?
C10 H10 0.9400 . ?
C10 C11 1.386(11) . ?
C11 H11 0.9400 . ?
C11 C12 1.365(10) . ?
C12 H12 0.9400 . ?
C13 C14 1.410(9) . ?
C13 C18 1.388(9) . ?
C14 H14 0.9400 . ?
C14 C15 1.378(10) . ?
C15 H15 0.9400 . ?
C15 C16 1.387(10) . ?
C16 H16 0.9400 . ?
C16 C17 1.372(10) . ?
C17 H17 0.9400 . ?
C17 C18 1.384(9) . ?
C18 H18 0.9400 . ?
S2 C19 1.789(7) . ?
S2 C19 1.789(7) 2_765 ?
S2 C19 1.789(7) 3_675 ?
C19 C20 1.380(10) . ?
C19 C24 1.381(10) . ?
C20 H20 0.9400 . ?
C20 C21 1.365(11) . ?
C21 H21 0.9400 . ?
C21 C22 1.398(12) . ?
C22 H22 0.9400 . ?
C22 C23 1.364(11) . ?
C23 H23 0.9400 . ?
C23 C24 1.379(11) . ?
C24 H24 0.9400 . ?

loop_
_geom_torsion_atom_site_label_1
_geom_torsion_atom_site_label_2
_geom_torsion_atom_site_label_3
_geom_torsion_atom_site_label_4
_geom_torsion
_geom_torsion_site_symmetry_1
_geom_torsion_site_symmetry_2
_geom_torsion_site_symmetry_3
_geom_torsion_site_symmetry_4
_geom_torsion_publ_flag
S1 C1 C2 C3 -176.8(5) . . . . ?
S1 C1 C6 C5 175.9(5) . . . . ?
S1 C7 C8 C9 -179.2(5) . . . . ?
S1 C7 C12 C11 178.7(5) . . . . ?
S1 C13 C14 C15 -176.6(5) . . . . ?
S1 C13 C18 C17 174.3(5) . . . . ?
C1 S1 C7 C8 82.6(6) . . . . ?
C1 S1 C7 C12 -97.1(5) . . . . ?
C1 S1 C13 C14 171.8(5) . . . . ?
C1 S1 C13 C18 -4.3(6) . . . . ?
C1 C2 C3 C4 1.2(10) . . . . ?
C2 C1 C6 C5 -1.0(10) . . . . ?
C2 C3 C4 C5 -2.1(11) . . . . ?
C3 C4 C5 C6 1.4(11) . . . . ?
C4 C5 C6 C1 0.1(11) . . . . ?
C6 C1 C2 C3 0.4(10) . . . . ?
C7 S1 C1 C2 143.3(5) . . . . ?
C7 S1 C1 C6 -33.8(6) . . . . ?
C7 S1 C13 C14 -77.7(5) . . . . ?
C7 S1 C13 C18 106.2(6) . . . . ?
C7 C8 C9 C10 0.7(11) . . . . ?
C8 C7 C12 C11 -1.1(10) . . . . ?
C8 C9 C10 C11 -1.4(11) . . . . ?
C9 C10 C11 C12 0.9(11) . . . . ?
C10 C11 C12 C7 0.3(10) . . . . ?
C12 C7 C8 C9 0.6(10) . . . . ?
C13 S1 C1 C2 -107.0(5) . . . . ?
C13 S1 C1 C6 75.9(6) . . . . ?
C13 S1 C7 C8 -29.1(6) . . . . ?
C13 S1 C7 C12 151.1(5) . . . . ?
C13 C14 C15 C16 2.4(10) . . . . ?
C14 C13 C18 C17 -1.5(9) . . . . ?
C14 C15 C16 C17 -2.3(10) . . . . ?
C15 C16 C17 C18 0.3(11) . . . . ?
C16 C17 C18 C13 1.6(10) . . . . ?
C18 C13 C14 C15 -0.4(9) . . . . ?
S2 C19 C20 C21 178.2(6) . . . . ?
S2 C19 C24 C23 -177.1(5) . . . . ?
C19 S2 C19 C20 -36.9(6) 2_765 . . . ?
C19 S2 C19 C20 77.0(5) 3_675 . . . ?
C19 S2 C19 C24 140.9(6) 2_765 . . . ?
C19 S2 C19 C24 -105.2(7) 3_675 . . . ?
C19 C20 C21 C22 -1.3(11) . . . . ?
C20 C19 C24 C23 0.7(10) . . . . ?
C20 C21 C22 C23 0.9(12) . . . . ?
C21 C22 C23 C24 0.4(11) . . . . ?
C22 C23 C24 C19 -1.2(10) . . . . ?
C24 C19 C20 C21 0.6(11) . . . . ?

loop_
_twin_individual_id
_twin_individual_mass_fraction_refined
1 0.907(13)
2 0.093(13)
